data_4125651
loop_
_publ_author_name
'McAtee, Christopher C.'
'Riehl, Paul S.'
'Schindler, Corinna S.'

_publ_section_title
;
 Polycyclic Aromatic Hydrocarbons via Iron(III)-Catalyzed Carbonyl-Olefin
 Metathesis.
;
_journal_issue 8
_journal_name_full 'Journal of the American Chemical Society'
_journal_page_first 2960
_journal_page_last 2963
_journal_paper_doi 10.1021/jacs.7b01114
_journal_volume 139
_journal_year 2017
_chemical_formula_moiety 'C38 H30 O2'
_chemical_formula_sum 'C38 H30 O2'
_chemical_formula_weight 518.62
_space_group_crystal_system monoclinic
_space_group_IT_number 14
_space_group_name_Hall '-P 2yn'
_space_group_name_H-M_alt 'P 1 21/n 1'
_symmetry_space_group_name_Hall '-P 2yn'
_symmetry_space_group_name_H-M 'P 1 21/n 1'
_atom_sites_solution_hydrogens geom
_audit_creation_method SHELXL-2014/6
_cell_angle_alpha 90
_cell_angle_beta 90.5435(8)
_cell_angle_gamma 90
_cell_formula_units_Z 4
_cell_length_a 10.62617(10)
_cell_length_b 19.11003(16)
_cell_length_c 13.49063(11)
_cell_measurement_reflns_used 21176
_cell_measurement_temperature 85(2)
_cell_measurement_theta_max 68.8460
_cell_measurement_theta_min 3.9910
_cell_volume 2739.37(4)
_computing_cell_refinement 'CrysAlisPro 1.171.38.41 (Rigaku OD, 2015)'
_computing_data_collection 'CrystalClear-SM Expert 2.0 r16 (Rigaku, 2014)'
_computing_data_reduction 'CrysAlisPro 1.171.38.41 (Rigaku OD, 2015)'
_computing_molecular_graphics 'Bruker SHELXTL'
_computing_publication_material 'Bruker SHELXTL'
_computing_structure_refinement 'SHELXL-2014/6 (Sheldrick, 2014)'
_computing_structure_solution 'SHELXT (Sheldrick, 2014)'
_diffrn_ambient_temperature 85(2)
_diffrn_measured_fraction_theta_full 0.999
_diffrn_measured_fraction_theta_max 0.992
_diffrn_measurement_device_type 'Rigaku Saturn 944+ CCD'
_diffrn_measurement_method '\w scans'
_diffrn_radiation_type CuK\a
_diffrn_radiation_wavelength 1.54184
_diffrn_reflns_av_R_equivalents 0.0539
_diffrn_reflns_av_unetI/netI 0.0255
_diffrn_reflns_Laue_measured_fraction_full 0.999
_diffrn_reflns_Laue_measured_fraction_max 0.992
_diffrn_reflns_limit_h_max 12
_diffrn_reflns_limit_h_min -12
_diffrn_reflns_limit_k_max 22
_diffrn_reflns_limit_k_min -23
_diffrn_reflns_limit_l_max 16
_diffrn_reflns_limit_l_min -16
_diffrn_reflns_number 41858
_diffrn_reflns_point_group_measured_fraction_full 0.999
_diffrn_reflns_point_group_measured_fraction_max 0.992
_diffrn_reflns_theta_full 67.684
_diffrn_reflns_theta_max 69.330
_diffrn_reflns_theta_min 4.011
_diffrn_source 'micro-focus rotating anode'
_exptl_absorpt_coefficient_mu 0.590
_exptl_absorpt_correction_T_max 1.00000
_exptl_absorpt_correction_T_min 0.84698
_exptl_absorpt_correction_type multi-scan
_exptl_absorpt_process_details
; 
CrysAlisPro 1.171.38.41 (Rigaku Oxford Diffraction, 2015) 
Empirical absorption correction using spherical harmonics, 
 implemented in SCALE3 ABSPACK scaling algorithm. 
;
_exptl_crystal_colour colourless
_exptl_crystal_density_diffrn 1.257
_exptl_crystal_description block
_exptl_crystal_F_000 1096
_exptl_crystal_size_max 0.210
_exptl_crystal_size_mid 0.110
_exptl_crystal_size_min 0.100
_refine_diff_density_max 0.581
_refine_diff_density_min -0.346
_refine_diff_density_rms 0.080
_refine_ls_extinction_coef 0.0013(3)
_refine_ls_extinction_expression Fc^*^=kFc[1+0.001xFc^2^\l^3^/sin(2\q)]^-1/4^
_refine_ls_extinction_method SHELXL
_refine_ls_goodness_of_fit_ref 1.035
_refine_ls_hydrogen_treatment constr
_refine_ls_matrix_type full
_refine_ls_number_parameters 364
_refine_ls_number_reflns 5089
_refine_ls_number_restraints 0
_refine_ls_restrained_S_all 1.035
_refine_ls_R_factor_all 0.0615
_refine_ls_R_factor_gt 0.0597
_refine_ls_shift/su_max 0.001
_refine_ls_shift/su_mean 0.000
_refine_ls_structure_factor_coef Fsqd
_refine_ls_weighting_details 'w=1/[\s^2^(Fo^2^)+(0.1174P)^2^+0.9576P] where P=(Fo^2^+2Fc^2^)/3'
_refine_ls_weighting_scheme calc
_refine_ls_wR_factor_gt 0.1647
_refine_ls_wR_factor_ref 0.1673
_reflns_Friedel_coverage 0.000
_reflns_number_gt 4803
_reflns_number_total 5089
_reflns_threshold_expression 'I > 2\s(I)'
_cod_data_source_file ja7b01114_si_004.cif
_cod_data_source_block ccm529
_cod_database_code 4125651
_shelx_space_group_comment
; 
The symmetry employed for this shelxl refinement is uniquely defined 
by the following loop, which should always be used as a source of 
symmetry information in preference to the above space-group names. 
They are only intended as comments. 
;
_shelx_estimated_absorpt_t_min 0.886
_shelx_estimated_absorpt_t_max 0.943
_shelxl_version_number 2014/6

loop_
_space_group_symop_operation_xyz
'x, y, z'
'-x+1/2, y+1/2, -z+1/2'
'-x, -y, -z'
'x-1/2, -y-1/2, z-1/2'

loop_
_atom_site_label
_atom_site_type_symbol
_atom_site_fract_x
_atom_site_fract_y
_atom_site_fract_z
_atom_site_U_iso_or_equiv
_atom_site_adp_type
_atom_site_occupancy
_atom_site_site_symmetry_order
_atom_site_calc_flag
_atom_site_refinement_flags_posn
_atom_site_refinement_flags_adp
O1 O 0.09167(10) 0.55581(6) 0.68895(8) 0.0277(3) Uani 1 1 d . .
O2 O 0.70838(10) 0.69678(6) 0.72528(8) 0.0286(3) Uani 1 1 d . .
C1 C 0.04460(16) 0.43480(9) 0.68301(13) 0.0346(4) Uani 1 1 d . .
H1A H 0.0343 0.4367 0.7551 0.052 Uiso 1 1 calc R U
H1B H 0.0955 0.3939 0.6657 0.052 Uiso 1 1 calc R U
H1C H -0.0382 0.4312 0.6509 0.052 Uiso 1 1 calc R U
C2 C 0.10928(14) 0.50001(8) 0.64843(11) 0.0251(3) Uani 1 1 d . .
C3 C 0.19142(14) 0.49453(8) 0.55881(11) 0.0237(3) Uani 1 1 d . .
C4 C 0.15446(15) 0.45063(8) 0.48173(12) 0.0279(3) Uani 1 1 d . .
H4 H 0.0841 0.4206 0.4900 0.033 Uiso 1 1 calc R U
C5 C 0.21935(16) 0.45011(9) 0.39255(12) 0.0302(4) Uani 1 1 d . .
H5 H 0.1932 0.4200 0.3402 0.036 Uiso 1 1 calc R U
C6 C 0.32200(15) 0.49361(9) 0.38064(11) 0.0302(4) Uani 1 1 d . .
H6 H 0.3652 0.4945 0.3193 0.036 Uiso 1 1 calc R U
C7 C 0.36213(14) 0.53612(8) 0.45840(11) 0.0272(3) Uani 1 1 d . .
H7 H 0.4338 0.5652 0.4499 0.033 Uiso 1 1 calc R U
C8 C 0.29909(14) 0.53690(7) 0.54889(11) 0.0228(3) Uani 1 1 d . .
C9 C 0.35049(13) 0.58056(8) 0.63151(10) 0.0225(3) Uani 1 1 d . .
C10 C 0.37037(13) 0.65115(8) 0.61524(10) 0.0232(3) Uani 1 1 d . .
H10 H 0.3510 0.6700 0.5517 0.028 Uiso 1 1 calc R U
C11 C 0.41771(14) 0.69565(7) 0.68846(10) 0.0225(3) Uani 1 1 d . .
C12 C 0.44686(13) 0.66726(8) 0.78185(10) 0.0228(3) Uani 1 1 d . .
C13 C 0.42808(13) 0.59627(8) 0.79835(10) 0.0236(3) Uani 1 1 d . .
H13 H 0.4483 0.5774 0.8617 0.028 Uiso 1 1 calc R U
C14 C 0.38044(13) 0.55161(8) 0.72495(10) 0.0226(3) Uani 1 1 d . .
C15 C 0.42343(14) 0.77164(8) 0.67004(11) 0.0247(3) Uani 1 1 d . .
H15 H 0.4009 0.8005 0.7244 0.030 Uiso 1 1 calc R U
C16 C 0.45593(15) 0.80564(8) 0.58740(11) 0.0266(3) Uani 1 1 d . .
H16 H 0.4409 0.8546 0.5887 0.032 Uiso 1 1 calc R U
C17 C 0.51120(15) 0.77950(8) 0.49489(11) 0.0262(3) Uani 1 1 d . .
C18 C 0.49098(17) 0.81785(8) 0.40809(12) 0.0327(4) Uani 1 1 d . .
H18 H 0.4395 0.8585 0.4100 0.039 Uiso 1 1 calc R U
C19 C 0.54469(19) 0.79784(9) 0.31875(12) 0.0370(4) Uani 1 1 d . .
H19 H 0.5299 0.8246 0.2605 0.044 Uiso 1 1 calc R U
C20 C 0.62001(17) 0.73857(9) 0.31510(12) 0.0352(4) Uani 1 1 d . .
H20 H 0.6561 0.7243 0.2542 0.042 Uiso 1 1 calc R U
C21 C 0.64230(15) 0.70034(8) 0.40081(12) 0.0308(4) Uani 1 1 d . .
H21 H 0.6944 0.6600 0.3984 0.037 Uiso 1 1 calc R U
C22 C 0.58940(15) 0.72028(8) 0.49002(11) 0.0275(3) Uani 1 1 d . .
H22 H 0.6061 0.6938 0.5482 0.033 Uiso 1 1 calc R U
C23 C 0.49469(14) 0.71248(8) 0.86426(10) 0.0230(3) Uani 1 1 d . .
C24 C 0.42581(15) 0.71522(8) 0.95205(11) 0.0265(3) Uani 1 1 d . .
H24 H 0.3527 0.6870 0.9587 0.032 Uiso 1 1 calc R U
C25 C 0.46279(16) 0.75866(8) 1.02980(11) 0.0294(4) Uani 1 1 d . .
H25 H 0.4142 0.7602 1.0885 0.035 Uiso 1 1 calc R U
C26 C 0.56958(15) 0.79952(8) 1.02226(11) 0.0276(4) Uani 1 1 d . .
H26 H 0.5961 0.8282 1.0761 0.033 Uiso 1 1 calc R U
C27 C 0.63791(14) 0.79813(8) 0.93455(11) 0.0260(3) Uani 1 1 d . .
H27 H 0.7096 0.8275 0.9281 0.031 Uiso 1 1 calc R U
C28 C 0.60302(14) 0.75451(8) 0.85617(10) 0.0230(3) Uani 1 1 d . .
C29 C 0.68832(14) 0.75125(8) 0.76834(11) 0.0250(3) Uani 1 1 d . .
C30 C 0.75251(17) 0.81820(9) 0.73699(13) 0.0350(4) Uani 1 1 d . .
H30A H 0.8351 0.8215 0.7696 0.053 Uiso 1 1 calc R U
H30B H 0.7008 0.8584 0.7562 0.053 Uiso 1 1 calc R U
H30C H 0.7632 0.8182 0.6649 0.053 Uiso 1 1 calc R U
C31 C 0.37368(14) 0.47529(8) 0.74063(11) 0.0249(3) Uani 1 1 d . .
H31 H 0.3942 0.4477 0.6845 0.030 Uiso 1 1 calc R U
C32 C 0.34303(15) 0.43892(8) 0.82184(11) 0.0269(3) Uani 1 1 d . .
H32 H 0.3552 0.3898 0.8165 0.032 Uiso 1 1 calc R U
C33 C 0.29357(14) 0.46226(8) 0.91826(11) 0.0265(3) Uani 1 1 d . .
C34 C 0.21673(16) 0.52111(9) 0.92946(12) 0.0308(4) Uani 1 1 d . .
H34 H 0.1948 0.5488 0.8734 0.037 Uiso 1 1 calc R U
C35 C 0.17269(17) 0.53893(9) 1.02240(13) 0.0366(4) Uani 1 1 d . .
H35 H 0.1212 0.5792 1.0296 0.044 Uiso 1 1 calc R U
C36 C 0.20254(17) 0.49900(10) 1.10524(12) 0.0363(4) Uani 1 1 d . .
H36 H 0.1727 0.5123 1.1687 0.044 Uiso 1 1 calc R U
C37 C 0.27575(16) 0.43996(9) 1.09490(12) 0.0326(4) Uani 1 1 d . .
H37 H 0.2961 0.4122 1.1512 0.039 Uiso 1 1 calc R U
C38 C 0.31989(15) 0.42114(9) 1.00144(11) 0.0291(3) Uani 1 1 d . .
H38 H 0.3685 0.3798 0.9944 0.035 Uiso 1 1 calc R U

loop_
_atom_site_aniso_label
_atom_site_aniso_U_11
_atom_site_aniso_U_22
_atom_site_aniso_U_33
_atom_site_aniso_U_23
_atom_site_aniso_U_13
_atom_site_aniso_U_12
O1 0.0279(6) 0.0305(6) 0.0247(5) -0.0029(4) 0.0005(4) 0.0006(4)
O2 0.0288(6) 0.0311(6) 0.0258(5) -0.0053(4) -0.0003(4) 0.0037(4)
C1 0.0338(9) 0.0307(9) 0.0393(9) 0.0041(7) 0.0061(7) -0.0026(7)
C2 0.0231(7) 0.0275(8) 0.0247(7) 0.0014(6) -0.0025(6) 0.0004(6)
C3 0.0246(7) 0.0241(7) 0.0225(7) -0.0001(5) -0.0006(6) 0.0020(6)
C4 0.0268(8) 0.0236(7) 0.0332(8) -0.0017(6) -0.0033(6) -0.0016(6)
C5 0.0330(8) 0.0315(8) 0.0259(8) -0.0098(6) -0.0057(6) 0.0052(6)
C6 0.0262(8) 0.0430(9) 0.0213(7) -0.0055(6) 0.0008(6) 0.0030(7)
C7 0.0240(8) 0.0335(8) 0.0240(7) -0.0019(6) -0.0013(6) -0.0002(6)
C8 0.0235(7) 0.0223(7) 0.0226(7) -0.0012(5) -0.0034(6) 0.0016(6)
C9 0.0204(7) 0.0270(7) 0.0202(7) -0.0022(6) 0.0008(5) -0.0005(5)
C10 0.0227(7) 0.0275(8) 0.0193(7) 0.0011(5) -0.0013(5) 0.0001(6)
C11 0.0229(7) 0.0242(7) 0.0205(7) -0.0001(5) 0.0008(5) -0.0003(5)
C12 0.0212(7) 0.0265(7) 0.0208(7) -0.0018(6) -0.0001(5) -0.0002(5)
C13 0.0238(7) 0.0281(8) 0.0189(7) 0.0010(5) -0.0005(5) 0.0006(6)
C14 0.0220(7) 0.0250(7) 0.0210(7) -0.0007(5) 0.0014(5) -0.0003(5)
C15 0.0262(7) 0.0252(8) 0.0228(7) -0.0026(6) -0.0016(6) 0.0015(6)
C16 0.0288(8) 0.0234(7) 0.0275(8) -0.0002(6) -0.0020(6) 0.0008(6)
C17 0.0273(8) 0.0251(7) 0.0262(7) -0.0002(6) 0.0005(6) -0.0043(6)
C18 0.0437(10) 0.0258(8) 0.0287(8) 0.0013(6) 0.0017(7) 0.0023(7)
C19 0.0567(11) 0.0297(8) 0.0247(8) 0.0026(6) 0.0024(7) -0.0022(8)
C20 0.0420(10) 0.0347(9) 0.0290(8) -0.0066(7) 0.0090(7) -0.0060(7)
C21 0.0281(8) 0.0281(8) 0.0364(9) -0.0059(6) 0.0023(6) -0.0017(6)
C22 0.0266(8) 0.0284(8) 0.0274(7) 0.0026(6) -0.0009(6) -0.0019(6)
C23 0.0254(7) 0.0235(7) 0.0200(7) 0.0002(5) -0.0023(5) 0.0026(6)
C24 0.0277(8) 0.0288(8) 0.0231(7) -0.0008(6) -0.0004(6) -0.0018(6)
C25 0.0347(9) 0.0325(8) 0.0211(7) -0.0015(6) 0.0033(6) -0.0001(6)
C26 0.0309(8) 0.0304(8) 0.0214(7) -0.0075(6) -0.0036(6) 0.0010(6)
C27 0.0257(7) 0.0269(7) 0.0255(7) -0.0010(6) -0.0034(6) -0.0016(6)
C28 0.0249(7) 0.0237(7) 0.0204(7) 0.0001(5) -0.0018(5) 0.0024(6)
C29 0.0232(7) 0.0293(8) 0.0224(7) -0.0015(6) -0.0029(6) 0.0005(6)
C30 0.0353(9) 0.0330(9) 0.0369(9) -0.0022(7) 0.0106(7) -0.0025(7)
C31 0.0261(7) 0.0267(8) 0.0218(7) -0.0030(6) -0.0014(6) 0.0014(6)
C32 0.0300(8) 0.0232(7) 0.0275(8) -0.0009(6) -0.0016(6) 0.0016(6)
C33 0.0267(8) 0.0278(8) 0.0251(7) 0.0017(6) -0.0001(6) -0.0027(6)
C34 0.0341(9) 0.0313(8) 0.0270(8) 0.0060(6) 0.0018(6) 0.0034(6)
C35 0.0410(10) 0.0357(9) 0.0333(9) 0.0019(7) 0.0067(7) 0.0098(7)
C36 0.0410(10) 0.0418(9) 0.0262(8) -0.0001(7) 0.0062(7) 0.0041(7)
C37 0.0352(9) 0.0378(9) 0.0248(8) 0.0063(6) -0.0024(6) 0.0008(7)
C38 0.0298(8) 0.0304(8) 0.0271(8) 0.0039(6) -0.0010(6) 0.0034(6)

loop_
_atom_type_symbol
_atom_type_description
_atom_type_scat_dispersion_real
_atom_type_scat_dispersion_imag
_atom_type_scat_source
C C 0.0181 0.0091 'International Tables Vol C Tables 4.2.6.8 and 6.1.1.4'
H H 0.0000 0.0000 'International Tables Vol C Tables 4.2.6.8 and 6.1.1.4'
O O 0.0492 0.0322 'International Tables Vol C Tables 4.2.6.8 and 6.1.1.4'

loop_
_geom_angle_atom_site_label_1
_geom_angle_atom_site_label_2
_geom_angle_atom_site_label_3
_geom_angle
C2 C1 H1A 109.5
C2 C1 H1B 109.5
H1A C1 H1B 109.5
C2 C1 H1C 109.5
H1A C1 H1C 109.5
H1B C1 H1C 109.5
O1 C2 C1 121.13(14)
O1 C2 C3 121.14(13)
C1 C2 C3 117.66(13)
C4 C3 C8 119.98(13)
C4 C3 C2 118.83(14)
C8 C3 C2 121.01(13)
C3 C4 C5 120.80(14)
C3 C4 H4 119.6
C5 C4 H4 119.6
C6 C5 C4 119.61(14)
C6 C5 H5 120.2
C4 C5 H5 120.2
C5 C6 C7 120.02(14)
C5 C6 H6 120.0
C7 C6 H6 120.0
C6 C7 C8 121.26(14)
C6 C7 H7 119.4
C8 C7 H7 119.4
C7 C8 C3 118.23(13)
C7 C8 C9 118.90(13)
C3 C8 C9 122.84(13)
C10 C9 C14 119.40(13)
C10 C9 C8 118.84(12)
C14 C9 C8 121.76(13)
C9 C10 C11 122.49(13)
C9 C10 H10 118.8
C11 C10 H10 118.8
C10 C11 C12 118.39(13)
C10 C11 C15 119.77(13)
C12 C11 C15 121.52(13)
C13 C12 C11 119.36(13)
C13 C12 C23 119.60(12)
C11 C12 C23 121.02(13)
C12 C13 C14 122.27(13)
C12 C13 H13 118.9
C14 C13 H13 118.9
C13 C14 C9 118.08(13)
C13 C14 C31 121.29(13)
C9 C14 C31 120.33(13)
C16 C15 C11 129.03(14)
C16 C15 H15 115.5
C11 C15 H15 115.5
C15 C16 C17 130.52(14)
C15 C16 H16 114.7
C17 C16 H16 114.7
C18 C17 C22 118.02(14)
C18 C17 C16 118.26(14)
C22 C17 C16 123.62(14)
C19 C18 C17 121.38(15)
C19 C18 H18 119.3
C17 C18 H18 119.3
C20 C19 C18 119.74(15)
C20 C19 H19 120.1
C18 C19 H19 120.1
C21 C20 C19 119.65(15)
C21 C20 H20 120.2
C19 C20 H20 120.2
C20 C21 C22 120.77(15)
C20 C21 H21 119.6
C22 C21 H21 119.6
C21 C22 C17 120.43(14)
C21 C22 H22 119.8
C17 C22 H22 119.8
C24 C23 C28 118.59(13)
C24 C23 C12 118.35(13)
C28 C23 C12 123.01(13)
C25 C24 C23 120.95(14)
C25 C24 H24 119.5
C23 C24 H24 119.5
C26 C25 C24 120.52(14)
C26 C25 H25 119.7
C24 C25 H25 119.7
C25 C26 C27 119.09(14)
C25 C26 H26 120.5
C27 C26 H26 120.5
C28 C27 C26 121.21(14)
C28 C27 H27 119.4
C26 C27 H27 119.4
C27 C28 C23 119.59(13)
C27 C28 C29 117.76(13)
C23 C28 C29 122.53(13)
O2 C29 C28 121.65(14)
O2 C29 C30 120.72(13)
C28 C29 C30 117.60(13)
C29 C30 H30A 109.5
C29 C30 H30B 109.5
H30A C30 H30B 109.5
C29 C30 H30C 109.5
H30A C30 H30C 109.5
H30B C30 H30C 109.5
C32 C31 C14 129.97(14)
C32 C31 H31 115.0
C14 C31 H31 115.0
C31 C32 C33 130.90(14)
C31 C32 H32 114.5
C33 C32 H32 114.5
C38 C33 C34 118.58(14)
C38 C33 C32 117.89(14)
C34 C33 C32 123.44(14)
C35 C34 C33 119.87(15)
C35 C34 H34 120.1
C33 C34 H34 120.1
C34 C35 C36 121.15(16)
C34 C35 H35 119.4
C36 C35 H35 119.4
C37 C36 C35 119.58(15)
C37 C36 H36 120.2
C35 C36 H36 120.2
C36 C37 C38 119.80(15)
C36 C37 H37 120.1
C38 C37 H37 120.1
C33 C38 C37 120.95(15)
C33 C38 H38 119.5
C37 C38 H38 119.5

loop_
_geom_bond_atom_site_label_1
_geom_bond_atom_site_label_2
_geom_bond_distance
O1 C2 1.2136(19)
O2 C29 1.2119(19)
C1 C2 1.500(2)
C1 H1A 0.9800
C1 H1B 0.9800
C1 H1C 0.9800
C2 C3 1.501(2)
C3 C4 1.390(2)
C3 C8 1.409(2)
C4 C5 1.392(2)
C4 H4 0.9500
C5 C6 1.382(2)
C5 H5 0.9500
C6 C7 1.391(2)
C6 H6 0.9500
C7 C8 1.398(2)
C7 H7 0.9500
C8 C9 1.4917(19)
C9 C10 1.383(2)
C9 C14 1.410(2)
C10 C11 1.394(2)
C10 H10 0.9500
C11 C12 1.404(2)
C11 C15 1.475(2)
C12 C13 1.390(2)
C12 C23 1.493(2)
C13 C14 1.398(2)
C13 H13 0.9500
C14 C31 1.476(2)
C15 C16 1.339(2)
C15 H15 0.9500
C16 C17 1.472(2)
C16 H16 0.9500
C17 C18 1.396(2)
C17 C22 1.406(2)
C18 C19 1.392(2)
C18 H18 0.9500
C19 C20 1.388(3)
C19 H19 0.9500
C20 C21 1.386(2)
C20 H20 0.9500
C21 C22 1.387(2)
C21 H21 0.9500
C22 H22 0.9500
C23 C24 1.399(2)
C23 C28 1.409(2)
C24 C25 1.391(2)
C24 H24 0.9500
C25 C26 1.382(2)
C25 H25 0.9500
C26 C27 1.394(2)
C26 H26 0.9500
C27 C28 1.394(2)
C27 H27 0.9500
C28 C29 1.500(2)
C29 C30 1.512(2)
C30 H30A 0.9800
C30 H30B 0.9800
C30 H30C 0.9800
C31 C32 1.340(2)
C31 H31 0.9500
C32 C33 1.476(2)
C32 H32 0.9500
C33 C38 1.396(2)
C33 C34 1.399(2)
C34 C35 1.385(2)
C34 H34 0.9500
C35 C36 1.388(2)
C35 H35 0.9500
C36 C37 1.378(3)
C36 H36 0.9500
C37 C38 1.397(2)
C37 H37 0.9500
C38 H38 0.9500

loop_
_geom_torsion_atom_site_label_1
_geom_torsion_atom_site_label_2
_geom_torsion_atom_site_label_3
_geom_torsion_atom_site_label_4
_geom_torsion
O1 C2 C3 C4 -139.99(15)
C1 C2 C3 C4 37.0(2)
O1 C2 C3 C8 35.2(2)
C1 C2 C3 C8 -147.86(15)
C8 C3 C4 C5 -2.9(2)
C2 C3 C4 C5 172.32(14)
C3 C4 C5 C6 0.2(2)
C4 C5 C6 C7 1.8(2)
C5 C6 C7 C8 -1.2(2)
C6 C7 C8 C3 -1.5(2)
C6 C7 C8 C9 176.68(14)
C4 C3 C8 C7 3.5(2)
C2 C3 C8 C7 -171.64(13)
C4 C3 C8 C9 -174.60(13)
C2 C3 C8 C9 10.3(2)
C7 C8 C9 C10 55.32(19)
C3 C8 C9 C10 -126.63(15)
C7 C8 C9 C14 -123.98(15)
C3 C8 C9 C14 54.1(2)
C14 C9 C10 C11 -0.9(2)
C8 C9 C10 C11 179.80(13)
C9 C10 C11 C12 0.4(2)
C9 C10 C11 C15 -173.19(13)
C10 C11 C12 C13 0.1(2)
C15 C11 C12 C13 173.62(13)
C10 C11 C12 C23 -178.36(13)
C15 C11 C12 C23 -4.9(2)
C11 C12 C13 C14 -0.2(2)
C23 C12 C13 C14 178.30(13)
C12 C13 C14 C9 -0.2(2)
C12 C13 C14 C31 173.54(13)
C10 C9 C14 C13 0.8(2)
C8 C9 C14 C13 -179.94(13)
C10 C9 C14 C31 -173.07(13)
C8 C9 C14 C31 6.2(2)
C10 C11 C15 C16 -40.5(2)
C12 C11 C15 C16 146.08(16)
C11 C15 C16 C17 -9.1(3)
C15 C16 C17 C18 154.98(17)
C15 C16 C17 C22 -28.9(3)
C22 C17 C18 C19 1.0(2)
C16 C17 C18 C19 177.31(16)
C17 C18 C19 C20 0.0(3)
C18 C19 C20 C21 -0.8(3)
C19 C20 C21 C22 0.5(3)
C20 C21 C22 C17 0.5(2)
C18 C17 C22 C21 -1.2(2)
C16 C17 C22 C21 -177.37(15)
C13 C12 C23 C24 -57.54(19)
C11 C12 C23 C24 120.95(16)
C13 C12 C23 C28 125.05(16)
C11 C12 C23 C28 -56.5(2)
C28 C23 C24 C25 0.3(2)
C12 C23 C24 C25 -177.27(14)
C23 C24 C25 C26 -0.8(2)
C24 C25 C26 C27 1.8(2)
C25 C26 C27 C28 -2.4(2)
C26 C27 C28 C23 1.9(2)
C26 C27 C28 C29 -174.41(14)
C24 C23 C28 C27 -0.8(2)
C12 C23 C28 C27 176.59(13)
C24 C23 C28 C29 175.30(13)
C12 C23 C28 C29 -7.3(2)
C27 C28 C29 O2 141.08(15)
C23 C28 C29 O2 -35.1(2)
C27 C28 C29 C30 -36.9(2)
C23 C28 C29 C30 146.93(15)
C13 C14 C31 C32 39.3(2)
C9 C14 C31 C32 -147.07(16)
C14 C31 C32 C33 7.3(3)
C31 C32 C33 C38 -152.83(17)
C31 C32 C33 C34 30.6(3)
C38 C33 C34 C35 2.5(2)
C32 C33 C34 C35 179.07(16)
C33 C34 C35 C36 -0.5(3)
C34 C35 C36 C37 -1.0(3)
C35 C36 C37 C38 0.4(3)
C34 C33 C38 C37 -3.1(2)
C32 C33 C38 C37 -179.80(15)
C36 C37 C38 C33 1.6(3)
